data_7061545
loop_
_publ_author_name
'Darii, Mariana'
'Beleaev, Ecaterina S.'
'Kravtsov, Victor Ch.'
'Bourosh, Paulina'
'Chumakov, Yurii'
'Hauser, J\"urg'
'Decurtins, Silvio'
'Liu, Shi-Xia'
'Sultanova, Olga'
'Baca, Svetlana G.'

_publ_section_title
;
 Crystalline multicomponent compounds involving hexaammine cobalt(iii)
 cations
;
_journal_issue 23
_journal_name_full 'New Journal of Chemistry'
_journal_page_first 11404
_journal_page_last 11421
_journal_paper_doi 10.1039/D2NJ01655A
_journal_volume 46
_journal_year 2022
_chemical_formula_sum 'C14 H38 Cl Co2 N8 O15'
_chemical_formula_weight 711.83
_space_group_crystal_system triclinic
_space_group_IT_number 2
_space_group_name_Hall '-P 1'
_space_group_name_H-M_alt 'P -1'
_atom_sites_solution_hydrogens mixed
_atom_sites_solution_primary direct
_atom_sites_solution_secondary difmap
_audit_creation_method SHELXL-2014/7
_audit_update_record
;
2022-05-20 deposited with the CCDC.	2022-05-23 downloaded from the CCDC.
;
_cell_angle_alpha 87.060(15)
_cell_angle_beta 83.102(15)
_cell_angle_gamma 66.39(2)
_cell_formula_units_Z 2
_cell_length_a 7.4396(15)
_cell_length_b 8.3675(19)
_cell_length_c 24.286(3)
_cell_measurement_reflns_used 1322
_cell_measurement_temperature 293(2)
_cell_measurement_theta_max 24.3670
_cell_measurement_theta_min 3.1390
_cell_volume 1375.2(5)
_computing_cell_refinement
;
CrysAlisPro, Agilent Technologies,
Version 1.171.37.35 (release 13-08-2014 CrysAlis171 .NET)
(compiled Aug 13 2014,18:06:01)
;
_computing_data_collection
;
CrysAlisPro, Agilent Technologies,
Version 1.171.37.35 (release 13-08-2014 CrysAlis171 .NET)
(compiled Aug 13 2014,18:06:01)
;
_computing_data_reduction
;
CrysAlisPro, Agilent Technologies,
Version 1.171.37.35 (release 13-08-2014 CrysAlis171 .NET)
(compiled Aug 13 2014,18:06:01)
;
_computing_molecular_graphics Mercury
_computing_publication_material
;
SHELX-97 (Sheldrick, 2008)
;
_computing_structure_refinement 'SHELXL-2014/7 (Sheldrick, 2014)'
_computing_structure_solution SHELXS97
_diffrn_ambient_temperature 293(2)
_diffrn_detector_area_resol_mean 15.9914
_diffrn_measured_fraction_theta_full 0.998
_diffrn_measured_fraction_theta_max 0.998
_diffrn_measurement_device_type 'Xcalibur, Eos'
_diffrn_measurement_method '\w scans'
_diffrn_radiation_type MoK\a
_diffrn_radiation_wavelength 0.71073
_diffrn_reflns_av_unetI/netI 0.1658
_diffrn_reflns_Laue_measured_fraction_full 0.998
_diffrn_reflns_Laue_measured_fraction_max 0.998
_diffrn_reflns_limit_h_max 8
_diffrn_reflns_limit_h_min -8
_diffrn_reflns_limit_k_max 9
_diffrn_reflns_limit_k_min -9
_diffrn_reflns_limit_l_max 28
_diffrn_reflns_limit_l_min -28
_diffrn_reflns_number 7932
_diffrn_reflns_point_group_measured_fraction_full 0.998
_diffrn_reflns_point_group_measured_fraction_max 0.998
_diffrn_reflns_theta_full 25.047
_diffrn_reflns_theta_max 25.047
_diffrn_reflns_theta_min 3.006
_diffrn_source 'Enhance (Mo) X-ray Source'
_exptl_absorpt_coefficient_mu 1.386
_exptl_absorpt_correction_T_max 1.00000
_exptl_absorpt_correction_T_min 0.88746
_exptl_absorpt_correction_type multi-scan
_exptl_absorpt_process_details CrysAlis
_exptl_crystal_colour 'light yellow'
_exptl_crystal_density_diffrn 1.719
_exptl_crystal_description needle
_exptl_crystal_F_000 738
_exptl_crystal_size_max 0.300
_exptl_crystal_size_mid 0.080
_exptl_crystal_size_min 0.030
_exptl_transmission_factor_max 1.00000
_exptl_transmission_factor_min 0.88746
_refine_diff_density_max 0.802
_refine_diff_density_min -1.041
_refine_diff_density_rms 0.175
_refine_ls_extinction_method none
_refine_ls_goodness_of_fit_ref 1.004
_refine_ls_hydrogen_treatment constr
_refine_ls_matrix_type full
_refine_ls_number_parameters 372
_refine_ls_number_reflns 7932
_refine_ls_number_restraints 238
_refine_ls_restrained_S_all 0.992
_refine_ls_R_factor_all 0.1285
_refine_ls_R_factor_gt 0.0840
_refine_ls_shift/su_max 0.000
_refine_ls_shift/su_mean 0.000
_refine_ls_structure_factor_coef Fsqd
_refine_ls_weighting_details 'w=1/[\s^2^(Fo^2^)+(0.1211P)^2^] where P=(Fo^2^+2Fc^2^)/3'
_refine_ls_weighting_scheme calc
_refine_ls_wR_factor_gt 0.2170
_refine_ls_wR_factor_ref 0.2332
_reflns_Friedel_coverage 0.000
_reflns_number_gt 4713
_reflns_number_total 7932
_reflns_threshold_expression 'I > 2\s(I)'
_cod_data_source_file d2nj01655a2.cif
_cod_data_source_block V_4433_DM_729_twin1_hklf5
_cod_depositor_comments 'Adding full bibliography for 7061540--7061548.cif.'
_cod_database_code 7061545
_shelx_shelxl_version_number 2014/7
_shelx_space_group_comment
;
The symmetry employed for this shelxl refinement is uniquely defined
by the following loop, which should always be used as a source of
symmetry information in preference to the above space-group names.
They are only intended as comments.
;
_shelx_estimated_absorpt_t_min 0.681
_shelx_estimated_absorpt_t_max 0.960
_exptl_absorpt_special_details
;
CrysAlisPro, Agilent Technologies,
Version 1.171.37.35 (release 13-08-2014 CrysAlis171 .NET)
(compiled Aug 13 2014,18:06:01)
Empirical absorption correction using spherical harmonics,
 implemented in SCALE3 ABSPACK scaling algorithm.
;

loop_
_space_group_symop_operation_xyz
'x, y, z'
'-x, -y, -z'

loop_
_atom_site_label
_atom_site_type_symbol
_atom_site_fract_x
_atom_site_fract_y
_atom_site_fract_z
_atom_site_U_iso_or_equiv
_atom_site_adp_type
_atom_site_occupancy
_atom_site_site_symmetry_order
_atom_site_calc_flag
_atom_site_refinement_flags_posn
_atom_site_refinement_flags_adp
_atom_site_refinement_flags_occupancy
_atom_site_disorder_assembly
_atom_site_disorder_group
Co1 Co 0.5000 0.5000 0.5000 0.0198(8) Uani 1 2 d S . P . .
Co2 Co 0.0000 1.5000 0.0000 0.0220(8) Uani 1 2 d S . P . .
Co3 Co 0.3157(3) 0.6108(3) 0.24859(9) 0.0242(6) Uani 1 1 d . . . . .
Cl1 Cl 0.9263(7) 0.3597(6) 0.24331(18) 0.0435(12) Uani 1 1 d . . . . .
C1 C 0.423(2) 0.839(2) 0.4332(7) 0.022(4) Uani 1 1 d . U . . .
H1 H 0.4916 0.7636 0.4039 0.027 Uiso 1 1 calc R U . . .
C2 C 0.347(2) 1.016(2) 0.4255(6) 0.021(3) Uani 1 1 d . U . . .
C3 C 0.235(2) 1.132(2) 0.4678(6) 0.025(4) Uani 1 1 d . U . . .
H3 H 0.1848 1.2518 0.4611 0.030 Uiso 1 1 calc R U . . .
C4 C 0.200(2) 1.069(2) 0.5193(6) 0.025(4) Uani 1 1 d . U . . .
C5 C 0.286(2) 0.888(2) 0.5274(7) 0.022(3) Uani 1 1 d . U . . .
H5 H 0.2676 0.8439 0.5625 0.027 Uiso 1 1 calc R U . . .
C6 C 0.387(2) 1.079(2) 0.3685(7) 0.027(4) Uani 1 1 d . U . . .
C7 C 0.076(2) 1.183(2) 0.5659(7) 0.023(3) Uani 1 1 d . U . . .
C8 C 0.258(2) 1.160(2) -0.0644(6) 0.027(4) Uani 1 1 d . U . . .
H8 H 0.2481 1.2369 -0.0941 0.032 Uiso 1 1 calc R U . . .
C9 C 0.380(2) 0.981(2) -0.0754(6) 0.027(4) Uani 1 1 d D U . . .
C10 C 0.382(2) 0.872(2) -0.0303(6) 0.018(3) Uani 1 1 d . U . . .
H10 H 0.4554 0.7524 -0.0343 0.021 Uiso 1 1 calc R U . . .
C11 C 0.279(2) 0.9347(19) 0.0196(6) 0.016(3) Uani 1 1 d D U . . .
C12 C 0.169(2) 1.110(2) 0.0246(6) 0.023(3) Uani 1 1 d . U . . .
H12 H 0.0970 1.1496 0.0587 0.027 Uiso 1 1 calc R U . . .
C13 C 0.498(2) 0.925(2) -0.1319(6) 0.022(4) Uani 1 1 d D U . . .
C14 C 0.276(2) 0.820(2) 0.0699(6) 0.021(3) Uani 1 1 d D U . . .
O1 O 0.4341(17) 0.9760(18) 0.3278(5) 0.045(3) Uani 1 1 d . U . . .
O2 O 0.3851(18) 1.2330(15) 0.3609(4) 0.036(3) Uani 1 1 d . U . . .
O3 O 0.0197(15) 1.3437(15) 0.5598(5) 0.034(3) Uani 1 1 d . U . . .
O4 O 0.0371(18) 1.1127(16) 0.6106(5) 0.043(3) Uani 1 1 d . U . . .
O5 O 0.4667(16) 1.0317(16) -0.1693(4) 0.037(3) Uani 1 1 d . U . . .
O6 O 0.6182(17) 0.7664(16) -0.1323(5) 0.040(3) Uani 1 1 d . U . . .
O7 O 0.3925(15) 0.6601(13) 0.0653(4) 0.028(3) Uani 1 1 d . U . . .
O8 O 0.1567(16) 0.8827(16) 0.1112(5) 0.036(3) Uani 1 1 d . U . . .
O9 O 0.3678(14) 0.4830(14) 0.4280(4) 0.026(3) Uani 1 1 d . . . . .
H9A H 0.2746 0.5925 0.4290 0.039 Uiso 1 1 d R U . . .
H9B H 0.3335 0.4093 0.4103 0.039 Uiso 1 1 d R U . . .
O10 O 0.7546(16) 0.4681(14) 0.4467(4) 0.032(3) Uani 1 1 d . U . . .
H10A H 0.8196 0.5367 0.4504 0.048 Uiso 1 1 d R U . . .
H10B H 0.8654 0.3521 0.4490 0.048 Uiso 1 1 d R U . . .
O11 O -0.2163(15) 1.4474(15) 0.0514(4) 0.037(3) Uani 1 1 d . . . . .
H11A H -0.1862 1.4160 0.0826 0.056 Uiso 1 1 d R U . . .
H11B H -0.3303 1.5334 0.0647 0.056 Uiso 1 1 d R U . . .
O12 O -0.1604(15) 1.5250(15) -0.0667(4) 0.028(3) Uani 1 1 d . . . . .
H12A H -0.1421 1.5933 -0.0925 0.041 Uiso 1 1 d R U . . .
H12B H -0.2793 1.5232 -0.0629 0.041 Uiso 1 1 d R U . . .
O13 O 0.918(2) 0.227(2) 0.3651(5) 0.086(5) Uani 1 1 d . . . . .
H13A H 0.9039 0.2681 0.3328 0.130 Uiso 1 1 d R U . . .
H13B H 0.9176 0.1260 0.3589 0.130 Uiso 1 1 d R U . . .
O14 O 0.7719(17) 0.8932(18) 0.2511(5) 0.065(4) Uani 1 1 d . . . . .
H14A H 0.7180 0.8220 0.2604 0.098 Uiso 1 1 d R U . . .
H14B H 0.7537 0.9605 0.2782 0.098 Uiso 1 1 d R U . . .
O15 O 0.1501(16) 0.7839(15) -0.1383(4) 0.037(3) Uani 1 1 d . . . . .
H15A H 0.1219 0.8039 -0.1737 0.056 Uiso 1 1 d R U . . .
H15B H 0.2729 0.7806 -0.1395 0.056 Uiso 1 1 d R U . . .
N1 N 0.3947(17) 0.7743(17) 0.4859(5) 0.021(3) Uani 1 1 d . U . . .
N2 N 0.1556(16) 1.2303(16) -0.0160(5) 0.016(3) Uani 1 1 d . U . . .
N3 N 0.1464(18) 0.6150(19) 0.1941(5) 0.026(3) Uani 1 1 d . U . . .
H3A H 0.0337 0.6148 0.2111 0.032 Uiso 1 1 calc R U . . .
H3B H 0.2058 0.5214 0.1726 0.032 Uiso 1 1 calc R U . . .
H3C H 0.1214 0.7109 0.1734 0.032 Uiso 1 1 calc R U . . .
N4 N 0.1181(18) 0.5927(19) 0.3087(5) 0.034(4) Uani 1 1 d . . . . .
H4A H 0.0686 0.6894 0.3290 0.041 Uiso 1 1 calc R U . . .
H4B H 0.1760 0.5011 0.3301 0.041 Uiso 1 1 calc R U . . .
H4C H 0.0213 0.5794 0.2938 0.041 Uiso 1 1 calc R U . . .
N5 N 0.516(2) 0.621(2) 0.1889(5) 0.040(4) Uani 1 1 d . . . . .
H5A H 0.6340 0.5787 0.2014 0.048 Uiso 1 1 calc R U . . .
H5B H 0.4856 0.7312 0.1782 0.048 Uiso 1 1 calc R U . . .
H5C H 0.5186 0.5576 0.1602 0.048 Uiso 1 1 calc R U . . .
N6 N 0.185(2) 0.8733(16) 0.2489(6) 0.038(4) Uani 1 1 d . . . . .
H6A H 0.1935 0.9131 0.2813 0.046 Uiso 1 1 calc R U . . .
H6B H 0.0586 0.9071 0.2437 0.046 Uiso 1 1 calc R U . . .
H6C H 0.2451 0.9157 0.2217 0.046 Uiso 1 1 calc R U . . .
N7 N 0.447(2) 0.3530(17) 0.2459(5) 0.040(4) Uani 1 1 d . . . . .
H7A H 0.4116 0.3085 0.2774 0.061 Uiso 1 1 calc R U . . .
H7B H 0.5773 0.3205 0.2418 0.061 Uiso 1 1 calc R U . . .
H7C H 0.4110 0.3141 0.2175 0.061 Uiso 1 1 calc R U . . .
N8 N 0.4839(19) 0.611(2) 0.3054(5) 0.037(4) Uani 1 1 d . . . . .
H8A H 0.4912 0.7142 0.3057 0.056 Uiso 1 1 calc R U . . .
H8B H 0.6044 0.5282 0.2975 0.056 Uiso 1 1 calc R U . . .
H8C H 0.4323 0.5895 0.3385 0.056 Uiso 1 1 calc R U . . .

loop_
_atom_site_aniso_label
_atom_site_aniso_U_11
_atom_site_aniso_U_22
_atom_site_aniso_U_33
_atom_site_aniso_U_23
_atom_site_aniso_U_13
_atom_site_aniso_U_12
Co1 0.0254(18) 0.0145(19) 0.0213(17) -0.0050(16) -0.0009(14) -0.0096(15)
Co2 0.0247(18) 0.0119(18) 0.0266(17) -0.0027(16) 0.0002(14) -0.0050(15)
Co3 0.0325(14) 0.0205(13) 0.0195(11) 0.0004(12) -0.0021(10) -0.0106(11)
Cl1 0.050(3) 0.046(3) 0.043(2) 0.003(3) -0.010(2) -0.027(3)
C1 0.017(9) 0.019(8) 0.034(8) -0.006(7) 0.007(7) -0.012(7)
C2 0.022(7) 0.024(7) 0.024(6) -0.002(5) -0.003(6) -0.017(6)
C3 0.030(9) 0.010(8) 0.032(7) 0.003(6) 0.005(7) -0.007(7)
C4 0.016(8) 0.020(7) 0.033(7) 0.001(6) 0.008(7) -0.002(7)
C5 0.025(9) 0.021(8) 0.026(8) 0.007(6) -0.001(7) -0.016(7)
C6 0.031(8) 0.022(8) 0.025(6) 0.002(6) -0.004(6) -0.007(7)
C7 0.019(9) 0.030(8) 0.025(7) -0.005(7) -0.007(6) -0.013(7)
C8 0.047(11) 0.012(7) 0.023(7) -0.007(6) 0.002(7) -0.014(7)
C9 0.040(10) 0.008(8) 0.023(7) 0.003(6) -0.006(6) 0.001(7)
C10 0.010(8) 0.015(8) 0.029(7) 0.007(6) -0.010(6) -0.004(6)
C11 0.014(8) 0.019(7) 0.024(6) 0.005(6) -0.009(6) -0.012(6)
C12 0.020(9) 0.030(8) 0.015(7) 0.008(6) -0.009(7) -0.006(7)
C13 0.019(7) 0.029(8) 0.021(6) -0.001(6) -0.010(6) -0.009(6)
C14 0.029(10) 0.009(7) 0.023(7) 0.000(6) -0.010(7) -0.005(7)
O1 0.057(9) 0.044(9) 0.029(6) -0.024(6) 0.010(6) -0.017(7)
O2 0.077(9) 0.021(7) 0.017(6) -0.001(5) -0.002(6) -0.028(7)
O3 0.021(6) 0.019(7) 0.067(8) -0.005(6) 0.003(6) -0.013(6)
O4 0.075(9) 0.020(8) 0.023(6) -0.010(6) 0.015(6) -0.011(7)
O5 0.052(8) 0.027(8) 0.020(6) -0.015(5) 0.012(5) -0.009(6)
O6 0.038(8) 0.029(7) 0.040(7) -0.016(6) 0.000(6) 0.001(6)
O7 0.030(7) 0.012(6) 0.043(7) -0.003(5) 0.000(5) -0.010(5)
O8 0.040(7) 0.031(8) 0.034(6) 0.000(6) -0.001(5) -0.011(6)
O9 0.028(7) 0.018(7) 0.033(6) -0.005(6) -0.011(5) -0.009(6)
O10 0.042(6) 0.024(6) 0.043(6) -0.008(5) 0.002(5) -0.028(5)
O11 0.029(7) 0.033(9) 0.040(7) 0.001(6) 0.012(5) -0.008(6)
O12 0.043(7) 0.019(8) 0.023(6) 0.007(6) -0.027(5) -0.010(6)
O13 0.150(15) 0.051(12) 0.054(9) 0.001(8) 0.022(10) -0.045(11)
O14 0.055(9) 0.076(12) 0.043(8) -0.018(8) -0.006(7) -0.001(8)
O15 0.055(8) 0.035(9) 0.027(6) 0.016(6) -0.010(6) -0.024(7)
N1 0.021(7) 0.014(7) 0.035(7) 0.002(5) -0.011(6) -0.012(6)
N2 0.015(5) 0.014(5) 0.014(5) 0.009(4) 0.000(4) -0.002(4)
N3 0.037(7) 0.031(8) 0.012(6) 0.010(6) 0.001(5) -0.016(6)
N4 0.046(10) 0.033(10) 0.017(7) 0.018(7) 0.000(6) -0.012(8)
N5 0.062(11) 0.025(9) 0.035(8) 0.012(8) -0.024(7) -0.016(8)
N6 0.043(9) 0.035(9) 0.038(8) -0.015(8) 0.004(7) -0.017(8)
N7 0.050(10) 0.035(9) 0.027(7) -0.003(8) -0.003(7) -0.007(8)
N8 0.037(9) 0.038(10) 0.031(8) -0.010(8) -0.006(7) -0.006(8)

loop_
_atom_type_symbol
_atom_type_description
_atom_type_scat_dispersion_real
_atom_type_scat_dispersion_imag
_atom_type_scat_source
C C 0.0033 0.0016 'International Tables Vol C Tables 4.2.6.8 and 6.1.1.4'
H H 0.0000 0.0000 'International Tables Vol C Tables 4.2.6.8 and 6.1.1.4'
N N 0.0061 0.0033 'International Tables Vol C Tables 4.2.6.8 and 6.1.1.4'
O O 0.0106 0.0060 'International Tables Vol C Tables 4.2.6.8 and 6.1.1.4'
Cl Cl 0.1484 0.1585 'International Tables Vol C Tables 4.2.6.8 and 6.1.1.4'
Co Co 0.3494 0.9721 'International Tables Vol C Tables 4.2.6.8 and 6.1.1.4'

loop_
_geom_angle_atom_site_label_1
_geom_angle_atom_site_label_2
_geom_angle_atom_site_label_3
_geom_angle
_geom_angle_site_symmetry_1
_geom_angle_site_symmetry_3
_geom_angle_publ_flag
O10 Co1 O10 180.0 2_666 . ?
O10 Co1 N1 90.9(4) 2_666 . ?
O10 Co1 N1 89.1(4) . . ?
O10 Co1 N1 89.1(4) 2_666 2_666 ?
O10 Co1 N1 90.9(4) . 2_666 ?
N1 Co1 N1 180.0 . 2_666 ?
O10 Co1 O9 92.9(4) 2_666 . ?
O10 Co1 O9 87.1(4) . . ?
N1 Co1 O9 87.6(4) . . ?
N1 Co1 O9 92.4(4) 2_666 . ?
O10 Co1 O9 87.1(4) 2_666 2_666 ?
O10 Co1 O9 92.9(4) . 2_666 ?
N1 Co1 O9 92.4(4) . 2_666 ?
N1 Co1 O9 87.6(4) 2_666 2_666 ?
O9 Co1 O9 180.0(6) . 2_666 ?
O12 Co2 O12 180.0 2_585 . ?
O12 Co2 O11 90.8(4) 2_585 . ?
O12 Co2 O11 89.2(4) . . ?
O12 Co2 O11 89.2(4) 2_585 2_585 ?
O12 Co2 O11 90.8(4) . 2_585 ?
O11 Co2 O11 180.0 . 2_585 ?
O12 Co2 N2 90.5(4) 2_585 2_585 ?
O12 Co2 N2 89.5(4) . 2_585 ?
O11 Co2 N2 90.1(4) . 2_585 ?
O11 Co2 N2 89.9(4) 2_585 2_585 ?
O12 Co2 N2 89.5(4) 2_585 . ?
O12 Co2 N2 90.5(4) . . ?
O11 Co2 N2 89.9(4) . . ?
O11 Co2 N2 90.1(4) 2_585 . ?
N2 Co2 N2 180.0 2_585 . ?
N3 Co3 N5 90.1(5) . . ?
N3 Co3 N8 178.7(6) . . ?
N5 Co3 N8 90.8(5) . . ?
N3 Co3 N4 90.0(5) . . ?
N5 Co3 N4 178.3(6) . . ?
N8 Co3 N4 89.1(5) . . ?
N3 Co3 N7 91.8(6) . . ?
N5 Co3 N7 88.7(6) . . ?
N8 Co3 N7 89.2(6) . . ?
N4 Co3 N7 89.6(6) . . ?
N3 Co3 N6 87.4(6) . . ?
N5 Co3 N6 89.8(6) . . ?
N8 Co3 N6 91.7(6) . . ?
N4 Co3 N6 91.9(6) . . ?
N7 Co3 N6 178.3(6) . . ?
C2 C1 N1 118.3(15) . . ?
C2 C1 H1 120.9 . . ?
N1 C1 H1 120.9 . . ?
C1 C2 C3 122.5(15) . . ?
C1 C2 C6 116.4(15) . . ?
C3 C2 C6 121.1(16) . . ?
C2 C3 C4 119.4(16) . . ?
C2 C3 H3 120.3 . . ?
C4 C3 H3 120.3 . . ?
C3 C4 C5 117.7(15) . . ?
C3 C4 C7 122.9(16) . . ?
C5 C4 C7 119.4(15) . . ?
N1 C5 C4 122.8(14) . . ?
N1 C5 H5 118.6 . . ?
C4 C5 H5 118.6 . . ?
O1 C6 O2 119.8(15) . . ?
O1 C6 C2 119.1(17) . . ?
O2 C6 C2 120.9(16) . . ?
O3 C7 O4 123.0(16) . . ?
O3 C7 C4 118.3(15) . . ?
O4 C7 C4 118.7(16) . . ?
N2 C8 C9 127.3(15) . . ?
N2 C8 H8 116.4 . . ?
C9 C8 H8 116.4 . . ?
C10 C9 C8 113.9(14) . . ?
C10 C9 C13 125.6(15) . . ?
C8 C9 C13 120.6(14) . . ?
C11 C10 C9 121.5(15) . . ?
C11 C10 H10 119.2 . . ?
C9 C10 H10 119.2 . . ?
C10 C11 C12 118.6(13) . . ?
C10 C11 C14 123.5(14) . . ?
C12 C11 C14 117.9(14) . . ?
N2 C12 C11 125.6(14) . . ?
N2 C12 H12 117.2 . . ?
C11 C12 H12 117.2 . . ?
O5 C13 O6 129.3(14) . . ?
O5 C13 C9 118.4(15) . . ?
O6 C13 C9 112.3(14) . . ?
O8 C14 O7 123.9(13) . . ?
O8 C14 C11 119.7(14) . . ?
O7 C14 C11 116.3(14) . . ?
Co1 O9 H9A 97.5 . . ?
Co1 O9 H9B 141.5 . . ?
H9A O9 H9B 112.2 . . ?
Co1 O10 H10A 119.8 . . ?
Co1 O10 H10B 114.7 . . ?
H10A O10 H10B 99.2 . . ?
Co2 O11 H11A 113.6 . . ?
Co2 O11 H11B 121.6 . . ?
H11A O11 H11B 92.0 . . ?
Co2 O12 H12A 113.7 . . ?
Co2 O12 H12B 122.9 . . ?
H12A O12 H12B 114.7 . . ?
H13A O13 H13B 97.8 . . ?
H14A O14 H14B 109.5 . . ?
H15A O15 H15B 104.3 . . ?
C5 N1 C1 119.2(14) . . ?
C5 N1 Co1 120.4(10) . . ?
C1 N1 Co1 120.2(11) . . ?
C8 N2 C12 113.0(13) . . ?
C8 N2 Co2 125.5(10) . . ?
C12 N2 Co2 121.3(10) . . ?
Co3 N3 H3A 109.5 . . ?
Co3 N3 H3B 109.5 . . ?
H3A N3 H3B 109.5 . . ?
Co3 N3 H3C 109.5 . . ?
H3A N3 H3C 109.5 . . ?
H3B N3 H3C 109.5 . . ?
Co3 N4 H4A 109.5 . . ?
Co3 N4 H4B 109.5 . . ?
H4A N4 H4B 109.5 . . ?
Co3 N4 H4C 109.5 . . ?
H4A N4 H4C 109.5 . . ?
H4B N4 H4C 109.5 . . ?
Co3 N5 H5A 109.5 . . ?
Co3 N5 H5B 109.5 . . ?
H5A N5 H5B 109.5 . . ?
Co3 N5 H5C 109.5 . . ?
H5A N5 H5C 109.5 . . ?
H5B N5 H5C 109.5 . . ?
Co3 N6 H6A 109.5 . . ?
Co3 N6 H6B 109.5 . . ?
H6A N6 H6B 109.5 . . ?
Co3 N6 H6C 109.5 . . ?
H6A N6 H6C 109.5 . . ?
H6B N6 H6C 109.5 . . ?
Co3 N7 H7A 109.5 . . ?
Co3 N7 H7B 109.5 . . ?
H7A N7 H7B 109.5 . . ?
Co3 N7 H7C 109.5 . . ?
H7A N7 H7C 109.5 . . ?
H7B N7 H7C 109.5 . . ?
Co3 N8 H8A 109.5 . . ?
Co3 N8 H8B 109.5 . . ?
H8A N8 H8B 109.5 . . ?
Co3 N8 H8C 109.5 . . ?
H8A N8 H8C 109.5 . . ?
H8B N8 H8C 109.5 . . ?

loop_
_geom_bond_atom_site_label_1
_geom_bond_atom_site_label_2
_geom_bond_distance
_geom_bond_site_symmetry_2
_geom_bond_publ_flag
Co1 O10 2.092(9) 2_666 ?
Co1 O10 2.092(9) . ?
Co1 N1 2.131(13) . ?
Co1 N1 2.131(13) 2_666 ?
Co1 O9 2.143(10) . ?
Co1 O9 2.143(10) 2_666 ?
Co2 O12 2.079(9) 2_585 ?
Co2 O12 2.079(9) . ?
Co2 O11 2.091(9) . ?
Co2 O11 2.091(9) 2_585 ?
Co2 N2 2.115(12) 2_585 ?
Co2 N2 2.115(12) . ?
Co3 N3 1.923(12) . ?
Co3 N5 1.974(13) . ?
Co3 N8 1.970(12) . ?
Co3 N4 1.989(11) . ?
Co3 N7 1.981(13) . ?
Co3 N6 2.015(13) . ?
C1 C2 1.37(2) . ?
C1 N1 1.388(19) . ?
C1 H1 0.9300 . ?
C2 C3 1.39(2) . ?
C2 C6 1.50(2) . ?
C3 C4 1.37(2) . ?
C3 H3 0.9300 . ?
C4 C5 1.40(2) . ?
C4 C7 1.48(2) . ?
C5 N1 1.367(19) . ?
C5 H5 0.9300 . ?
C6 O1 1.269(19) . ?
C6 O2 1.284(19) . ?
C7 O3 1.244(19) . ?
C7 O4 1.267(19) . ?
C8 N2 1.344(18) . ?
C8 C9 1.42(2) . ?
C8 H8 0.9300 . ?
C9 C10 1.39(2) . ?
C9 C13 1.525(17) . ?
C10 C11 1.360(19) . ?
C10 H10 0.9300 . ?
C11 C12 1.36(2) . ?
C11 C14 1.517(16) . ?
C12 N2 1.357(17) . ?
C12 H12 0.9300 . ?
C13 O5 1.215(18) . ?
C13 O6 1.269(19) . ?
C14 O8 1.238(17) . ?
C14 O7 1.274(18) . ?
O9 H9A 0.9000 . ?
O9 H9B 0.9000 . ?
O10 H10A 0.9000 . ?
O10 H10B 0.9950 . ?
O11 H11A 0.8166 . ?
O11 H11B 0.9000 . ?
O12 H12A 0.8604 . ?
O12 H12B 0.8847 . ?
O13 H13A 0.8416 . ?
O13 H13B 0.8725 . ?
O14 H14A 0.8499 . ?
O14 H14B 0.8500 . ?
O15 H15A 0.9001 . ?
O15 H15B 0.9000 . ?
N3 H3A 0.8900 . ?
N3 H3B 0.8900 . ?
N3 H3C 0.8900 . ?
N4 H4A 0.8900 . ?
N4 H4B 0.8900 . ?
N4 H4C 0.8900 . ?
N5 H5A 0.8900 . ?
N5 H5B 0.8900 . ?
N5 H5C 0.8900 . ?
N6 H6A 0.8900 . ?
N6 H6B 0.8900 . ?
N6 H6C 0.8900 . ?
N7 H7A 0.8900 . ?
N7 H7B 0.8900 . ?
N7 H7C 0.8900 . ?
N8 H8A 0.8900 . ?
N8 H8B 0.8900 . ?
N8 H8C 0.8900 . ?

loop_
_geom_hbond_atom_site_label_D
_geom_hbond_atom_site_label_H
_geom_hbond_atom_site_label_A
_geom_hbond_distance_DH
_geom_hbond_distance_HA
_geom_hbond_distance_DA
_geom_hbond_angle_DHA
_geom_hbond_site_symmetry_A
C5 H5 O13 0.93 2.31 3.165(18) 153.2 2_666
C12 H12 O15 0.93 2.42 3.323(18) 163.3 2_575
O9 H9A O3 0.90 2.02 2.644(15) 125.1 2_576
O9 H9B O2 0.90 1.84 2.672(15) 152.7 1_545
O10 H10A O3 0.90 1.83 2.712(14) 165.4 2_676
O11 H11A O15 0.82 2.05 2.740(15) 142.3 2_575
O11 H11B O7 0.90 1.90 2.725(15) 151.0 1_465
O12 H12A O6 0.86 2.10 2.639(16) 120.0 1_465
O12 H12B O7 0.88 2.03 2.740(14) 136.5 2_575
O13 H13A Cl1 0.84 2.28 3.108(14) 169.5 .
O13 H13B O4 0.87 2.00 2.771(18) 146.0 2_666
O15 H15A Cl1 0.90 2.37 3.079(12) 135.1 2_665
O15 H15B O6 0.90 2.55 3.447(15) 174.1 .
N3 H3A Cl1 0.89 2.62 3.278(13) 131.8 1_455
N3 H3A O14 0.89 2.51 3.051(18) 119.6 1_455
N3 H3B O6 0.89 2.42 3.300(19) 167.9 2_665
N3 H3C O8 0.89 2.10 2.952(17) 160.4 .
N4 H4A O4 0.89 2.11 2.987(18) 169.7 2_576
N4 H4B O2 0.89 2.31 3.168(18) 162.6 1_545
N4 H4C Cl1 0.89 2.62 3.384(15) 144.4 1_455
N5 H5A Cl1 0.89 2.50 3.342(15) 157.1 .
N5 H5B O5 0.89 2.15 2.97(2) 153.9 2_675
N5 H5C O7 0.89 2.57 3.206(17) 129.1 .
N6 H6A O1 0.89 2.46 3.186(19) 138.9 .
N6 H6B O14 0.89 2.17 3.004(19) 156.4 1_455
N6 H6C O5 0.89 2.54 3.372(17) 155.7 2_675
N7 H7A O2 0.89 2.10 2.964(16) 162.6 1_545
N7 H7B Cl1 0.89 2.75 3.581(14) 156.3 .
N7 H7C O6 0.89 2.27 3.138(18) 164.9 2_665
N8 H8A O1 0.89 2.14 3.00(2) 161.5 .
N8 H8B Cl1 0.89 2.49 3.333(14) 158.9 .
N8 H8C O9 0.89 2.38 3.249(15) 166.9 .

loop_
_cell_oxdiff_twin_id
_cell_oxdiff_twin_matrix_11
_cell_oxdiff_twin_matrix_12
_cell_oxdiff_twin_matrix_13
_cell_oxdiff_twin_matrix_21
_cell_oxdiff_twin_matrix_22
_cell_oxdiff_twin_matrix_23
_cell_oxdiff_twin_matrix_31
_cell_oxdiff_twin_matrix_32
_cell_oxdiff_twin_matrix_33
1 1.0000 0.0000 0.0000 0.0000 1.0000 0.0000 0.0000 0.0000 1.0000
2 0.9995 0.0034 0.0002 0.9040 -0.9950 0.0012 0.7911 -0.0117 -0.9990
3 -1.0001 -0.0010 0.0002 -0.8980 0.9990 -0.0020 -0.0058 0.0028 -0.9991
